data_4337623
loop_
_publ_author_name
'Muxel, Alfredo A.'
'Neves, Ademir'
'Camargo, Maryene A.'
'Bortoluzzi, Adailton J.'
'Szpoganicz, Bruno'
'Castellano, Eduardo E.'
'Castilho, Nathalia'
'Bortolotto, Tiago'
'Terenzi, Hern\'an'

_publ_section_title
;
 New La(III) Complex Immobilized on 3-Aminopropyl-Functionalized Silica as
 an Efficient and Reusable Catalyst for Hydrolysis of Phosphate Ester
 Bonds.
;
_journal_issue 6
_journal_name_full 'Inorganic chemistry'
_journal_page_first 2943
_journal_page_last 2952
_journal_paper_doi 10.1021/ic402705r
_journal_volume 53
_journal_year 2014
_chemical_formula_moiety '(C36 H35 La N7 O9), 2(C H Cl3), 1.5(H2 O)'
_chemical_formula_sum 'C38 H40 Cl6 La N7 O10.5'
_chemical_formula_weight 1114.38
_chemical_name_common Complex-La
_chemical_name_systematic
;
 ?
;
_space_group_IT_number 2
_symmetry_cell_setting triclinic
_symmetry_space_group_name_Hall '-P 1'
_symmetry_space_group_name_H-M 'P -1'
_atom_sites_solution_hydrogens geom
_atom_sites_solution_primary direct
_atom_sites_solution_secondary difmap
_audit_creation_method SHELXL-97
_cell_angle_alpha 87.4220(10)
_cell_angle_beta 87.8130(10)
_cell_angle_gamma 71.724(2)
_cell_formula_units_Z 4
_cell_length_a 9.8817(3)
_cell_length_b 14.9229(4)
_cell_length_c 34.1873(9)
_cell_measurement_reflns_used 117755
_cell_measurement_temperature 296(2)
_cell_measurement_theta_max 30.508
_cell_measurement_theta_min 2.546
_cell_volume 4780.7(2)
_computing_cell_refinement 'HKL Scalepack (Otwinowski & Minor 1997)'
_computing_data_collection 'collect (Bruker AXS BV, 1997-2004)'
_computing_data_reduction 'HKL Denzo and Scalepack (Otwinowski & Minor 1997)'
_computing_structure_refinement 'SHELXL-97 (Sheldrick, 2008)'
_diffrn_ambient_temperature 296(2)
_diffrn_detector_area_resol_mean 9
_diffrn_measured_fraction_theta_full 0.991
_diffrn_measured_fraction_theta_max 0.991
_diffrn_measurement_device_type KappaCCD
_diffrn_measurement_method CCD
_diffrn_radiation_monochromator graphite
_diffrn_radiation_source 'fine-focus sealed tube'
_diffrn_radiation_type MoK\a
_diffrn_radiation_wavelength 0.71073
_diffrn_reflns_av_R_equivalents 0.0543
_diffrn_reflns_av_sigmaI/netI 0.0495
_diffrn_reflns_limit_h_max 8
_diffrn_reflns_limit_h_min -12
_diffrn_reflns_limit_k_max 18
_diffrn_reflns_limit_k_min -18
_diffrn_reflns_limit_l_max 42
_diffrn_reflns_limit_l_min -42
_diffrn_reflns_number 47252
_diffrn_reflns_theta_full 26.00
_diffrn_reflns_theta_max 26.00
_diffrn_reflns_theta_min 2.55
_diffrn_standards_decay_% none
_diffrn_standards_interval_count none
_diffrn_standards_interval_time none
_diffrn_standards_number none
_exptl_absorpt_coefficient_mu 1.289
_exptl_absorpt_correction_T_max 0.8203
_exptl_absorpt_correction_T_min 0.7472
_exptl_absorpt_correction_type multi-scan
_exptl_crystal_colour yellow
_exptl_crystal_density_diffrn 1.548
_exptl_crystal_density_method 'not measured'
_exptl_crystal_description fragment
_exptl_crystal_F_000 2240
_exptl_crystal_size_max 0.24
_exptl_crystal_size_mid 0.22
_exptl_crystal_size_min 0.16
_refine_diff_density_max 1.354
_refine_diff_density_min -0.871
_refine_diff_density_rms 0.092
_refine_ls_extinction_method none
_refine_ls_goodness_of_fit_ref 1.043
_refine_ls_hydrogen_treatment constr
_refine_ls_matrix_type full
_refine_ls_number_parameters 1153
_refine_ls_number_reflns 18635
_refine_ls_number_restraints 0
_refine_ls_restrained_S_all 1.043
_refine_ls_R_factor_all 0.0671
_refine_ls_R_factor_gt 0.0512
_refine_ls_shift/su_max 0.001
_refine_ls_shift/su_mean 0.000
_refine_ls_structure_factor_coef Fsqd
_refine_ls_weighting_details 'calc w=1/[\s^2^(Fo^2^)+(0.0760P)^2^+6.5932P] where P=(Fo^2^+2Fc^2^)/3'
_refine_ls_weighting_scheme calc
_refine_ls_wR_factor_gt 0.1393
_refine_ls_wR_factor_ref 0.1490
_reflns_number_gt 14842
_reflns_number_total 18635
_reflns_threshold_expression >2\s(I)
_cod_data_source_file ic402705r_si_002.cif
_cod_data_source_block complex_1
_cod_depositor_comments
;
The following automatic conversions were performed:

'_symmetry_cell_setting' value 'Triclinic' changed to 'triclinic'
according to
/usr/data/users/saulius/crontab/automatic-downloads/current/ACS/lib/dictionaries/cif_core.dic
dictionary named 'cif_core.dic' version 2.4.2 from 2011-04-26.

Automatic conversion script
Id: cif_fix_values 2281 2013-09-26 08:29:07Z andrius 
;
_cod_original_sg_symbol_H-M P-1
_cod_original_formula_sum 'C38 H40 Cl6 La N7 O10.50'
_cod_database_code 4337623

loop_
_symmetry_equiv_pos_as_xyz
'x, y, z'
'-x, -y, -z'

loop_
_atom_site_label
_atom_site_type_symbol
_atom_site_fract_x
_atom_site_fract_y
_atom_site_fract_z
_atom_site_U_iso_or_equiv
_atom_site_adp_type
_atom_site_occupancy
_atom_site_symmetry_multiplicity
_atom_site_calc_flag
_atom_site_refinement_flags
_atom_site_disorder_assembly
_atom_site_disorder_group
La1 La 0.26696(3) 0.096625(16) 0.122298(7) 0.04080(8) Uani 1 1 d . A 1
O114 O 0.1896(3) 0.2419(2) 0.15882(9) 0.0472(7) Uani 1 1 d . A 1
O131 O 0.4885(4) 0.1350(2) 0.15540(11) 0.0592(9) Uani 1 1 d . A 1
O132 O 0.4349(3) 0.1999(2) 0.09791(10) 0.0551(8) Uani 1 1 d . A 1
O133 O 0.5742(5) 0.2450(3) 0.13438(15) 0.0901(14) Uani 1 1 d . A 1
O134 O 0.1531(3) 0.2148(2) 0.07493(9) 0.0459(7) Uani 1 1 d . A 1
O138 O 0.3518(4) 0.0475(2) 0.04904(10) 0.0582(8) Uani 1 1 d . A 1
O141 O 0.5107(4) -0.0429(2) 0.12124(11) 0.0613(9) Uani 1 1 d . A 1
O142 O 0.3261(4) -0.0892(2) 0.11845(11) 0.0605(9) Uani 1 1 d . A 1
O143 O 0.5352(5) -0.1918(3) 0.12385(19) 0.1071(18) Uani 1 1 d . A 1
N21 N 0.0504(4) 0.0331(3) 0.09442(12) 0.0500(9) Uani 1 1 d . A 1
N111 N 0.1760(4) 0.3944(3) 0.09934(11) 0.0465(9) Uani 1 1 d . A 1
H111 H 0.1985 0.3311 0.1053 0.056 Uiso 1 1 d R A 1
N112 N 0.0406(4) 0.0888(3) 0.17194(11) 0.0472(9) Uani 1 1 d . A 1
N126 N 0.1621(5) 0.5831(3) 0.06525(16) 0.0719(13) Uani 1 1 d . A 1
N131 N 0.5014(4) 0.1937(3) 0.12973(13) 0.0523(10) Uani 1 1 d . A 1
N141 N 0.4583(5) -0.1095(3) 0.12092(13) 0.0580(10) Uani 1 1 d . A 1
N146 N 0.3231(4) 0.0038(3) 0.19530(12) 0.0535(9) Uani 1 1 d . A 1
C111 C -0.2274(6) 0.4096(4) 0.18192(16) 0.0679(15) Uani 1 1 d . A 1
C112 C -0.1793(5) 0.3154(4) 0.19494(15) 0.0597(13) Uani 1 1 d . A 1
H112 H -0.2425 0.2897 0.2086 0.072 Uiso 1 1 calc R A 1
C113 C -0.0408(5) 0.2592(3) 0.18823(13) 0.0477(10) Uani 1 1 d . A 1
C114 C 0.0572(5) 0.2952(3) 0.16733(13) 0.0456(10) Uani 1 1 d . A 1
C115 C 0.0095(6) 0.3922(3) 0.15585(13) 0.0530(11) Uani 1 1 d . A 1
C116 C -0.1302(6) 0.4465(4) 0.16286(15) 0.0623(14) Uani 1 1 d . A 1
H116 H -0.1596 0.5097 0.1545 0.075 Uiso 1 1 calc R A 1
C117 C -0.3829(7) 0.4680(6) 0.1883(2) 0.106(3) Uani 1 1 d . A 1
H11A H -0.4330 0.4300 0.2021 0.160 Uiso 1 1 calc R A 1
H11B H -0.4257 0.4892 0.1634 0.160 Uiso 1 1 calc R A 1
H11C H -0.3881 0.5216 0.2035 0.160 Uiso 1 1 calc R A 1
C118 C 0.1131(6) 0.4370(4) 0.13748(14) 0.0601(13) Uani 1 1 d . A 1
H11L H 0.1895 0.4303 0.1555 0.072 Uiso 1 1 calc R A 1
H11D H 0.0652 0.5039 0.1330 0.072 Uiso 1 1 calc R A 1
C119 C 0.0097(5) 0.1588(3) 0.20355(14) 0.0525(11) Uani 1 1 d . A 1
H11J H 0.0955 0.1491 0.2183 0.063 Uiso 1 1 calc R A 1
H11M H -0.0625 0.1477 0.2214 0.063 Uiso 1 1 calc R A 1
C121 C 0.2716(6) 0.5310(4) 0.08542(16) 0.0581(12) Uani 1 1 d . A 1
C122 C 0.3598(8) 0.5692(5) 0.1037(2) 0.094(2) Uani 1 1 d . A 1
H122 H 0.4381 0.5305 0.1171 0.113 Uiso 1 1 calc R A 1
C123 C 0.3318(10) 0.6655(6) 0.1020(3) 0.110(3) Uani 1 1 d . A 1
H123 H 0.3913 0.6928 0.1141 0.132 Uiso 1 1 calc R A 1
C124 C 0.2181(9) 0.7190(5) 0.0829(2) 0.093(2) Uani 1 1 d . A 1
H124 H 0.1951 0.7844 0.0821 0.112 Uiso 1 1 calc R A 1
C125 C 0.1377(8) 0.6771(4) 0.0650(2) 0.090(2) Uani 1 1 d . A 1
H125 H 0.0595 0.7154 0.0515 0.108 Uiso 1 1 calc R A 1
C127 C 0.3021(5) 0.4255(3) 0.08611(16) 0.0546(12) Uani 1 1 d . A 1
H12A H 0.3803 0.3965 0.1035 0.066 Uiso 1 1 calc R A 1
H12B H 0.3323 0.4030 0.0600 0.066 Uiso 1 1 calc R A 1
C131 C 0.2367(5) 0.3310(4) -0.03246(14) 0.0534(11) Uani 1 1 d . A 1
C132 C 0.2872(5) 0.2347(3) -0.02509(14) 0.0486(10) Uani 1 1 d . A 1
H132 H 0.3373 0.1963 -0.0449 0.058 Uiso 1 1 calc R A 1
C133 C 0.2659(4) 0.1921(3) 0.01147(13) 0.0445(10) Uani 1 1 d . A 1
C134 C 0.1827(4) 0.2482(3) 0.04144(12) 0.0414(9) Uani 1 1 d . A 1
C135 C 0.1354(4) 0.3480(3) 0.03407(13) 0.0432(9) Uani 1 1 d . A 1
C136 C 0.1633(5) 0.3862(3) -0.00167(14) 0.0497(11) Uani 1 1 d . A 1
H136 H 0.1320 0.4515 -0.0055 0.060 Uiso 1 1 calc R A 1
C137 C 0.2644(8) 0.3760(4) -0.07107(17) 0.0818(19) Uani 1 1 d . A 1
H13A H 0.2205 0.4432 -0.0704 0.123 Uiso 1 1 calc R A 1
H13B H 0.2251 0.3515 -0.0918 0.123 Uiso 1 1 calc R A 1
H13C H 0.3653 0.3621 -0.0756 0.123 Uiso 1 1 calc R A 1
C138 C 0.3409(5) 0.0940(3) 0.01791(15) 0.0525(11) Uani 1 1 d . A 1
H138 H 0.3867 0.0615 -0.0039 0.063 Uiso 1 1 calc R A 1
C139 C 0.0672(5) 0.4069(3) 0.06783(13) 0.0460(10) Uani 1 1 d . A 1
H13J H -0.0128 0.3880 0.0782 0.055 Uiso 1 1 calc R A 1
H13K H 0.0318 0.4728 0.0593 0.055 Uiso 1 1 calc R A 1
C141 C 0.4465(6) -0.0163(4) 0.21371(16) 0.0624(13) Uani 1 1 d . A 1
H141 H 0.5167 0.0072 0.2027 0.075 Uiso 1 1 calc R A 1
C142 C 0.4758(7) -0.0702(5) 0.24826(17) 0.0774(17) Uani 1 1 d . A 1
H142 H 0.5642 -0.0837 0.2597 0.093 Uiso 1 1 calc R A 1
C143 C 0.3739(8) -0.1027(5) 0.26493(19) 0.088(2) Uani 1 1 d . A 1
H143 H 0.3913 -0.1398 0.2879 0.105 Uiso 1 1 calc R A 1
C144 C 0.2431(7) -0.0800(4) 0.24745(18) 0.0772(17) Uani 1 1 d . A 1
H144 H 0.1701 -0.0994 0.2592 0.093 Uiso 1 1 calc R A 1
C145 C 0.2211(6) -0.0281(3) 0.21214(15) 0.0561(12) Uani 1 1 d . A 1
C146 C 0.0850(6) -0.0067(3) 0.19083(16) 0.0577(12) Uani 1 1 d . A 1
H14A H 0.0963 -0.0531 0.1710 0.069 Uiso 1 1 calc R A 1
H14B H 0.0103 -0.0122 0.2091 0.069 Uiso 1 1 calc R A 1
C151 C 0.0688(6) -0.0160(4) 0.06144(16) 0.0592(12) Uani 1 1 d . A 1
H151 H 0.1524 -0.0244 0.0465 0.071 Uiso 1 1 calc R A 1
C152 C -0.0319(7) -0.0544(4) 0.04892(17) 0.0684(15) Uani 1 1 d . A 1
H152 H -0.0173 -0.0864 0.0256 0.082 Uiso 1 1 calc R A 1
C153 C -0.1524(7) -0.0448(4) 0.07102(19) 0.0730(16) Uani 1 1 d . A 1
H153 H -0.2198 -0.0718 0.0634 0.088 Uiso 1 1 calc R A 1
C154 C -0.1737(6) 0.0052(4) 0.10461(17) 0.0633(13) Uani 1 1 d . A 1
H154 H -0.2563 0.0133 0.1199 0.076 Uiso 1 1 calc R A 1
C155 C -0.0704(5) 0.0435(3) 0.11556(15) 0.0514(11) Uani 1 1 d . A 1
C157 C -0.0921(5) 0.1024(4) 0.15062(16) 0.0567(12) Uani 1 1 d . A 1
H15A H -0.1309 0.1684 0.1425 0.068 Uiso 1 1 calc R A 1
H15B H -0.1615 0.0871 0.1682 0.068 Uiso 1 1 calc R A 1
La2 La 0.61305(3) 0.703189(18) 0.399152(8) 0.04721(9) Uani 1 1 d . B 1
O214 O 0.5662(4) 0.8342(2) 0.35138(10) 0.0549(8) Uani 1 1 d . B 1
O234 O 0.5438(4) 0.8469(2) 0.43443(10) 0.0529(8) Uani 1 1 d . B 1
O238 O 0.5232(5) 0.6824(3) 0.47138(12) 0.0705(10) Uani 1 1 d . B 1
O241 O 0.5254(4) 0.5535(2) 0.41025(12) 0.0663(10) Uani 1 1 d . B 1
O242 O 0.7401(4) 0.5276(2) 0.42949(12) 0.0650(9) Uani 1 1 d . B 1
O243 O 0.6360(5) 0.4221(3) 0.44043(15) 0.0933(15) Uani 1 1 d . B 1
O331 O 0.3323(4) 0.7844(3) 0.39618(13) 0.0720(10) Uani 1 1 d . B 1
O332 O 0.2154(4) 0.8098(4) 0.34226(16) 0.0953(15) Uani 1 1 d . B 1
O333 O 0.4169(5) 0.6989(3) 0.34709(13) 0.0788(12) Uani 1 1 d . B 1
N211 N 0.3676(4) 0.9966(3) 0.38794(12) 0.0515(9) Uani 1 1 d . B 1
H211 H 0.4234 0.9302 0.3897 0.062 Uiso 1 1 d R B 1
N212 N 0.8725(4) 0.6998(3) 0.36268(11) 0.0508(9) Uani 1 1 d . B 1
N226 N 0.1264(5) 1.1681(3) 0.36122(18) 0.0805(15) Uani 1 1 d . B 1
N241 N 0.6331(5) 0.4995(3) 0.42744(13) 0.0610(11) Uani 1 1 d . B 1
N246 N 0.7316(5) 0.5715(3) 0.34103(13) 0.0668(12) Uani 1 1 d . B 1
N256 N 0.8549(5) 0.6804(3) 0.44477(12) 0.0571(10) Uani 1 1 d . B 1
N331 N 0.3190(5) 0.7646(4) 0.36155(17) 0.0684(13) Uani 1 1 d . B 1
C211 C 0.7962(6) 1.0183(4) 0.32135(16) 0.0629(13) Uani 1 1 d . B 1
C212 C 0.8577(6) 0.9221(4) 0.31938(15) 0.0637(14) Uani 1 1 d . B 1
H212 H 0.9529 0.8984 0.3114 0.076 Uiso 1 1 calc R B 1
C213 C 0.7825(5) 0.8588(3) 0.32891(14) 0.0521(11) Uani 1 1 d . B 1
C214 C 0.6396(5) 0.8920(3) 0.34156(13) 0.0506(11) Uani 1 1 d . B 1
C215 C 0.5753(5) 0.9905(3) 0.34243(14) 0.0522(11) Uani 1 1 d . B 1
C216 C 0.6533(6) 1.0511(4) 0.33272(15) 0.0600(13) Uani 1 1 d . B 1
H216 H 0.6086 1.1159 0.3338 0.072 Uiso 1 1 calc R B 1
C217 C 0.8805(8) 1.0865(5) 0.3112(2) 0.093(2) Uani 1 1 d . B 1
H21A H 0.8196 1.1502 0.3143 0.139 Uiso 1 1 calc R B 1
H21B H 0.9156 1.0785 0.2846 0.139 Uiso 1 1 calc R B 1
H21C H 0.9593 1.0737 0.3285 0.139 Uiso 1 1 calc R B 1
C218 C 0.4172(6) 1.0319(4) 0.34937(16) 0.0628(13) Uani 1 1 d . B 1
H21F H 0.3680 1.0156 0.3281 0.075 Uiso 1 1 calc R B 1
H21D H 0.3921 1.1002 0.3493 0.075 Uiso 1 1 calc R B 1
C219 C 0.8516(6) 0.7557(4) 0.32454(14) 0.0571(12) Uani 1 1 d . B 1
H21K H 0.9437 0.7455 0.3114 0.069 Uiso 1 1 calc R B 1
H21L H 0.7936 0.7321 0.3080 0.069 Uiso 1 1 calc R B 1
C221 C 0.1173(5) 1.1121(4) 0.39181(18) 0.0614(13) Uani 1 1 d . B 1
C222 C 0.0253(7) 1.1414(5) 0.4226(2) 0.0792(17) Uani 1 1 d . B 1
H222 H 0.0223 1.1005 0.4437 0.095 Uiso 1 1 calc R B 1
C223 C -0.0638(7) 1.2340(6) 0.4217(3) 0.099(2) Uani 1 1 d . B 1
H223 H -0.1286 1.2559 0.4422 0.118 Uiso 1 1 calc R B 1
C224 C -0.0561(7) 1.2924(5) 0.3908(3) 0.104(3) Uani 1 1 d . B 1
H224 H -0.1157 1.3545 0.3895 0.125 Uiso 1 1 calc R B 1
C225 C 0.0411(8) 1.2572(5) 0.3621(3) 0.101(2) Uani 1 1 d . B 1
H225 H 0.0491 1.2980 0.3414 0.121 Uiso 1 1 calc R B 1
C227 C 0.2116(5) 1.0093(4) 0.38974(17) 0.0594(12) Uani 1 1 d . B 1
H22A H 0.1909 0.9743 0.4126 0.071 Uiso 1 1 calc R B 1
H22B H 0.1873 0.9823 0.3668 0.071 Uiso 1 1 calc R B 1
C231 C 0.2713(6) 0.9862(4) 0.52324(16) 0.0627(13) Uani 1 1 d . B 1
C232 C 0.3293(6) 0.8879(4) 0.52470(16) 0.0622(13) Uani 1 1 d . B 1
H232 H 0.3091 0.8544 0.5465 0.075 Uiso 1 1 calc R B 1
C233 C 0.4163(5) 0.8382(4) 0.49465(14) 0.0546(11) Uani 1 1 d . B 1
C234 C 0.4548(5) 0.8878(3) 0.46210(14) 0.0484(10) Uani 1 1 d . B 1
C235 C 0.3905(5) 0.9880(3) 0.45971(14) 0.0514(11) Uani 1 1 d . B 1
C236 C 0.3038(5) 1.0333(4) 0.48945(15) 0.0563(12) Uani 1 1 d . B 1
H236 H 0.2643 1.0986 0.4873 0.068 Uiso 1 1 calc R B 1
C237 C 0.1809(7) 1.0399(5) 0.5562(2) 0.0836(19) Uani 1 1 d . B 1
H23A H 0.1513 1.1062 0.5494 0.125 Uiso 1 1 calc R B 1
H23B H 0.2353 1.0283 0.5796 0.125 Uiso 1 1 calc R B 1
H23C H 0.0984 1.0195 0.5605 0.125 Uiso 1 1 calc R B 1
C238 C 0.4590(6) 0.7371(4) 0.49670(17) 0.0664(14) Uani 1 1 d . B 1
H238 H 0.4354 0.7096 0.5198 0.080 Uiso 1 1 calc R B 1
C239 C 0.4168(5) 1.0374(3) 0.42232(15) 0.0539(11) Uani 1 1 d . B 1
H23J H 0.5177 1.0297 0.4191 0.065 Uiso 1 1 calc R B 1
H23D H 0.3656 1.1043 0.4234 0.065 Uiso 1 1 calc R B 1
C241 C 0.6590(8) 0.5255(5) 0.3221(2) 0.0825(18) Uani 1 1 d . B 1
H241 H 0.5627 0.5378 0.3284 0.099 Uiso 1 1 calc R B 1
C242 C 0.7172(10) 0.4620(5) 0.2942(2) 0.101(2) Uani 1 1 d . B 1
H242 H 0.6629 0.4305 0.2824 0.121 Uiso 1 1 calc R B 1
C243 C 0.8566(11) 0.4455(5) 0.2840(2) 0.104(3) Uani 1 1 d . B 1
H243 H 0.8985 0.4035 0.2644 0.125 Uiso 1 1 calc R B 1
C244 C 0.9359(8) 0.4910(4) 0.30263(19) 0.087(2) Uani 1 1 d . B 1
H244 H 1.0316 0.4802 0.2959 0.104 Uiso 1 1 calc R B 1
C245 C 0.8701(6) 0.5533(4) 0.33167(16) 0.0635(14) Uani 1 1 d . B 1
C246 C 0.9521(6) 0.6006(4) 0.35525(17) 0.0646(14) Uani 1 1 d . B 1
H24A H 0.9758 0.5662 0.3801 0.077 Uiso 1 1 calc R B 1
H24B H 1.0407 0.5977 0.3413 0.077 Uiso 1 1 calc R B 1
C251 C 0.8642(7) 0.6434(4) 0.48144(17) 0.0725(16) Uani 1 1 d . B 1
H251 H 0.7834 0.6340 0.4934 0.087 Uiso 1 1 calc R B 1
C252 C 0.9889(8) 0.6185(5) 0.5023(2) 0.0845(19) Uani 1 1 d . B 1
H252 H 0.9907 0.5937 0.5278 0.101 Uiso 1 1 calc R B 1
C253 C 1.1068(8) 0.6306(5) 0.4854(2) 0.091(2) Uani 1 1 d . B 1
H253 H 1.1919 0.6133 0.4988 0.109 Uiso 1 1 calc R B 1
C254 C 1.0995(7) 0.6693(5) 0.4478(2) 0.0795(17) Uani 1 1 d . B 1
H254 H 1.1795 0.6795 0.4357 0.095 Uiso 1 1 calc R B 1
C255 C 0.9725(6) 0.6929(4) 0.42835(15) 0.0563(12) Uani 1 1 d . B 1
C257 C 0.9584(6) 0.7371(4) 0.38800(16) 0.0608(13) Uani 1 1 d . B 1
H25A H 0.9145 0.8048 0.3897 0.073 Uiso 1 1 calc R B 1
H25B H 1.0527 0.7261 0.3761 0.073 Uiso 1 1 calc R B 1
Cl1 Cl 0.2627(2) 0.20749(17) 0.27394(6) 0.1055(6) Uani 1 1 d . C 1
Cl2 Cl 0.5375(3) 0.2082(3) 0.24791(8) 0.1471(11) Uani 1 1 d . C 1
Cl3 Cl 0.2944(4) 0.37307(18) 0.23478(7) 0.1444(11) Uani 1 1 d . C 1
C1 C 0.3572(8) 0.2489(5) 0.23764(19) 0.088(2) Uani 1 1 d . C 1
H1 H 0.3429 0.2246 0.2125 0.105 Uiso 1 1 calc R C 1
Cl4 Cl 0.3318(4) 0.4237(3) 0.34189(11) 0.2007(17) Uani 1 1 d . D 1
Cl5 Cl 0.5324(7) 0.2817(3) 0.38175(17) 0.290(4) Uani 1 1 d . D 1
Cl6 Cl 0.2747(7) 0.3659(7) 0.41705(14) 0.337(5) Uani 1 1 d . D 1
C2 C 0.3994(8) 0.3818(5) 0.3868(2) 0.089(2) Uani 1 1 d . D 1
H2 H 0.4372 0.4284 0.3978 0.107 Uiso 1 1 calc R D 1
Cl7 Cl 0.9229(4) 0.7406(3) 0.14681(10) 0.1778(14) Uani 1 1 d . E 1
Cl8 Cl 0.7663(6) 0.6892(3) 0.21106(14) 0.222(2) Uani 1 1 d . E 1
Cl9 Cl 0.8335(3) 0.8581(2) 0.21252(10) 0.1472(11) Uani 1 1 d . E 1
C3 C 0.7933(10) 0.7811(7) 0.1826(3) 0.123(3) Uani 1 1 d . E 1
H3 H 0.7038 0.8148 0.1697 0.148 Uiso 1 1 calc R E 1
Cl10 Cl 0.8404(2) 0.24261(18) 0.04884(8) 0.1193(8) Uani 1 1 d . F 1
Cl11 Cl 0.6524(3) 0.1807(3) 0.00454(10) 0.1576(11) Uani 1 1 d . F 1
Cl12 Cl 0.5911(3) 0.3779(2) 0.01501(10) 0.1841(17) Uani 1 1 d . F 1
C4 C 0.6619(8) 0.2711(6) 0.0378(3) 0.105(3) Uani 1 1 d . F 1
H4 H 0.6062 0.2673 0.0619 0.126 Uiso 1 1 calc R F 1
O1W O 0.3191(10) 0.5717(6) 0.2724(3) 0.091(3) Uani 0.50 1 d P G 2
O2W O 0.2882(12) 0.6663(7) 0.2704(3) 0.100(3) Uani 0.50 1 d P G 2
O3W O 0.4488(18) 0.6849(7) 0.2310(6) 0.203(11) Uani 0.50 1 d P H 2
O4W O 0.3084(16) 0.7157(7) 0.1947(3) 0.110(4) Uani 0.50 1 d P I 2
O5W O 0.1588(19) 0.7155(12) 0.2296(5) 0.175(7) Uani 0.50 1 d P J 2
O6W O 0.158(2) 0.5930(9) 0.2157(5) 0.211(10) Uani 0.50 1 d P K 2

loop_
_atom_site_aniso_label
_atom_site_aniso_U_11
_atom_site_aniso_U_22
_atom_site_aniso_U_33
_atom_site_aniso_U_23
_atom_site_aniso_U_13
_atom_site_aniso_U_12
La1 0.04279(14) 0.03777(14) 0.04304(15) 0.00081(10) -0.00452(10) -0.01422(10)
O114 0.0507(18) 0.0457(17) 0.0482(18) -0.0060(14) 0.0002(14) -0.0190(14)
O131 0.061(2) 0.056(2) 0.063(2) 0.0122(17) -0.0138(17) -0.0221(17)
O132 0.0512(18) 0.066(2) 0.0523(19) 0.0041(16) -0.0071(15) -0.0254(16)
O133 0.087(3) 0.098(3) 0.109(4) 0.026(3) -0.042(3) -0.063(3)
O134 0.0468(17) 0.0473(17) 0.0425(17) 0.0023(13) -0.0048(13) -0.0133(13)
O138 0.070(2) 0.0437(18) 0.056(2) -0.0017(15) -0.0023(17) -0.0108(16)
O141 0.0524(19) 0.055(2) 0.077(2) -0.0076(17) -0.0013(17) -0.0163(16)
O142 0.057(2) 0.0495(19) 0.078(2) -0.0027(17) -0.0098(18) -0.0193(16)
O143 0.081(3) 0.048(2) 0.181(6) -0.024(3) -0.023(3) 0.002(2)
N21 0.050(2) 0.044(2) 0.059(2) -0.0033(18) -0.0113(18) -0.0182(17)
N111 0.058(2) 0.0353(18) 0.044(2) 0.0020(15) -0.0077(17) -0.0115(16)
N112 0.047(2) 0.048(2) 0.050(2) 0.0025(17) -0.0042(17) -0.0200(17)
N126 0.069(3) 0.048(2) 0.095(4) 0.016(2) -0.011(3) -0.014(2)
N131 0.040(2) 0.052(2) 0.067(3) 0.004(2) -0.0054(19) -0.0172(17)
N141 0.059(3) 0.048(2) 0.063(3) -0.0093(19) -0.005(2) -0.009(2)
N146 0.057(2) 0.054(2) 0.048(2) 0.0083(18) -0.0104(18) -0.0154(19)
C111 0.062(3) 0.075(4) 0.053(3) -0.009(3) -0.006(3) -0.001(3)
C112 0.051(3) 0.079(4) 0.049(3) -0.007(3) 0.002(2) -0.019(3)
C113 0.049(2) 0.054(3) 0.041(2) -0.006(2) -0.0037(19) -0.018(2)
C114 0.056(3) 0.046(2) 0.036(2) -0.0057(18) -0.0014(19) -0.017(2)
C115 0.070(3) 0.048(3) 0.038(2) -0.006(2) -0.002(2) -0.015(2)
C116 0.077(4) 0.051(3) 0.048(3) -0.002(2) -0.005(3) -0.003(3)
C117 0.065(4) 0.120(6) 0.098(5) -0.002(5) -0.006(4) 0.022(4)
C118 0.093(4) 0.048(3) 0.043(3) -0.006(2) 0.001(3) -0.028(3)
C119 0.058(3) 0.058(3) 0.046(3) -0.003(2) 0.005(2) -0.025(2)
C121 0.057(3) 0.055(3) 0.064(3) 0.003(2) 0.001(2) -0.022(2)
C122 0.092(5) 0.075(4) 0.123(6) 0.002(4) -0.032(4) -0.034(4)
C123 0.141(7) 0.081(5) 0.132(7) -0.006(5) -0.019(6) -0.069(5)
C124 0.111(6) 0.058(4) 0.113(6) 0.005(4) 0.012(5) -0.033(4)
C125 0.087(5) 0.055(3) 0.123(6) 0.027(4) -0.011(4) -0.019(3)
C127 0.047(3) 0.051(3) 0.064(3) 0.001(2) -0.010(2) -0.012(2)
C131 0.052(3) 0.059(3) 0.043(3) 0.003(2) -0.003(2) -0.008(2)
C132 0.045(2) 0.053(3) 0.045(2) -0.006(2) -0.0031(19) -0.010(2)
C133 0.039(2) 0.047(2) 0.047(2) -0.0057(19) -0.0076(18) -0.0123(18)
C134 0.040(2) 0.046(2) 0.039(2) -0.0005(18) -0.0099(18) -0.0139(18)
C135 0.037(2) 0.048(2) 0.041(2) -0.0014(18) -0.0054(18) -0.0077(18)
C136 0.047(2) 0.044(2) 0.053(3) 0.003(2) -0.004(2) -0.0061(19)
C137 0.100(5) 0.069(4) 0.057(3) 0.008(3) 0.018(3) -0.002(3)
C138 0.058(3) 0.049(3) 0.051(3) -0.007(2) -0.005(2) -0.016(2)
C139 0.045(2) 0.042(2) 0.048(3) 0.0005(19) -0.0049(19) -0.0084(19)
C141 0.063(3) 0.066(3) 0.055(3) 0.003(2) -0.011(2) -0.016(3)
C142 0.080(4) 0.086(4) 0.052(3) 0.008(3) -0.018(3) -0.006(3)
C143 0.097(5) 0.092(5) 0.057(4) 0.027(3) -0.006(3) -0.010(4)
C144 0.086(4) 0.077(4) 0.063(4) 0.020(3) 0.006(3) -0.022(3)
C145 0.069(3) 0.044(3) 0.054(3) 0.007(2) -0.003(2) -0.017(2)
C146 0.067(3) 0.048(3) 0.065(3) 0.007(2) -0.002(3) -0.029(2)
C151 0.067(3) 0.053(3) 0.058(3) 0.001(2) -0.010(2) -0.018(2)
C152 0.090(4) 0.062(3) 0.061(3) -0.004(3) -0.023(3) -0.032(3)
C153 0.079(4) 0.074(4) 0.081(4) -0.003(3) -0.028(3) -0.043(3)
C154 0.055(3) 0.068(3) 0.074(4) 0.000(3) -0.011(3) -0.030(3)
C155 0.046(3) 0.048(3) 0.062(3) 0.004(2) -0.011(2) -0.018(2)
C157 0.045(3) 0.060(3) 0.070(3) -0.005(2) -0.003(2) -0.022(2)
La2 0.05185(16) 0.04119(15) 0.04765(16) 0.00299(11) -0.00826(12) -0.01298(12)
O214 0.0542(19) 0.0543(19) 0.054(2) 0.0105(15) -0.0082(15) -0.0153(15)
O234 0.0582(19) 0.0494(18) 0.0501(19) -0.0022(15) 0.0027(15) -0.0158(15)
O238 0.093(3) 0.054(2) 0.061(2) 0.0036(18) 0.003(2) -0.019(2)
O241 0.068(2) 0.053(2) 0.080(3) 0.0079(18) -0.023(2) -0.0201(18)
O242 0.066(2) 0.053(2) 0.077(3) 0.0051(18) -0.0207(19) -0.0193(17)
O243 0.113(4) 0.056(2) 0.118(4) 0.028(2) -0.037(3) -0.038(2)
O331 0.060(2) 0.086(3) 0.072(3) 0.012(2) -0.002(2) -0.028(2)
O332 0.054(2) 0.115(4) 0.114(4) 0.028(3) -0.032(2) -0.023(2)
O333 0.080(3) 0.068(3) 0.086(3) -0.003(2) -0.029(2) -0.017(2)
N211 0.055(2) 0.044(2) 0.050(2) 0.0057(17) -0.0078(18) -0.0087(17)
N212 0.050(2) 0.050(2) 0.047(2) -0.0004(17) -0.0071(17) -0.0089(17)
N226 0.063(3) 0.061(3) 0.106(4) 0.018(3) 0.001(3) -0.006(2)
N241 0.077(3) 0.046(2) 0.062(3) 0.004(2) -0.014(2) -0.021(2)
N246 0.082(3) 0.059(3) 0.058(3) -0.009(2) -0.014(2) -0.018(2)
N256 0.066(3) 0.057(2) 0.050(2) 0.0048(19) -0.013(2) -0.021(2)
N331 0.056(3) 0.074(3) 0.085(4) 0.022(3) -0.015(3) -0.036(2)
C211 0.070(3) 0.067(3) 0.055(3) 0.011(3) -0.008(3) -0.027(3)
C212 0.057(3) 0.082(4) 0.048(3) 0.013(3) -0.001(2) -0.019(3)
C213 0.056(3) 0.056(3) 0.040(2) 0.005(2) -0.005(2) -0.013(2)
C214 0.055(3) 0.055(3) 0.040(2) 0.008(2) -0.007(2) -0.014(2)
C215 0.057(3) 0.053(3) 0.043(2) 0.008(2) -0.004(2) -0.011(2)
C216 0.074(3) 0.052(3) 0.051(3) 0.007(2) -0.005(3) -0.016(3)
C217 0.098(5) 0.092(5) 0.098(5) 0.016(4) -0.004(4) -0.046(4)
C218 0.061(3) 0.058(3) 0.055(3) 0.014(2) -0.002(2) -0.001(2)
C219 0.063(3) 0.057(3) 0.045(3) 0.002(2) 0.000(2) -0.010(2)
C221 0.047(3) 0.058(3) 0.079(4) -0.003(3) -0.007(3) -0.017(2)
C222 0.067(4) 0.085(4) 0.083(4) -0.007(3) 0.000(3) -0.020(3)
C223 0.058(4) 0.104(6) 0.127(7) -0.035(5) 0.015(4) -0.014(4)
C224 0.061(4) 0.072(4) 0.169(9) -0.005(5) 0.008(5) -0.006(3)
C225 0.077(4) 0.060(4) 0.147(7) 0.019(4) 0.009(5) 0.000(3)
C227 0.056(3) 0.056(3) 0.068(3) 0.004(2) -0.011(2) -0.019(2)
C231 0.062(3) 0.068(3) 0.059(3) -0.012(3) 0.003(2) -0.020(3)
C232 0.069(3) 0.072(3) 0.050(3) -0.004(2) 0.004(2) -0.029(3)
C233 0.060(3) 0.058(3) 0.047(3) 0.000(2) -0.001(2) -0.021(2)
C234 0.053(3) 0.053(3) 0.043(2) -0.001(2) -0.006(2) -0.020(2)
C235 0.055(3) 0.053(3) 0.048(3) -0.003(2) -0.004(2) -0.019(2)
C236 0.059(3) 0.052(3) 0.057(3) -0.008(2) -0.005(2) -0.015(2)
C237 0.085(4) 0.084(4) 0.081(4) -0.027(3) 0.018(3) -0.026(3)
C238 0.080(4) 0.067(3) 0.054(3) 0.010(3) 0.001(3) -0.027(3)
C239 0.057(3) 0.045(2) 0.061(3) -0.001(2) -0.007(2) -0.017(2)
C241 0.095(5) 0.078(4) 0.077(4) -0.013(3) -0.021(4) -0.027(4)
C242 0.129(7) 0.086(5) 0.085(5) -0.025(4) -0.032(5) -0.025(5)
C243 0.137(7) 0.082(5) 0.079(5) -0.032(4) -0.018(5) -0.008(5)
C244 0.101(5) 0.069(4) 0.071(4) -0.018(3) -0.007(4) 0.005(3)
C245 0.076(4) 0.051(3) 0.052(3) -0.002(2) -0.010(3) -0.002(3)
C246 0.063(3) 0.057(3) 0.063(3) 0.000(2) -0.009(3) -0.003(2)
C251 0.086(4) 0.084(4) 0.056(3) 0.006(3) -0.015(3) -0.038(3)
C252 0.103(5) 0.093(5) 0.065(4) 0.018(3) -0.034(4) -0.041(4)
C253 0.095(5) 0.102(5) 0.083(5) 0.018(4) -0.047(4) -0.039(4)
C254 0.066(4) 0.099(5) 0.078(4) 0.012(3) -0.027(3) -0.032(3)
C255 0.059(3) 0.057(3) 0.056(3) -0.001(2) -0.010(2) -0.022(2)
C257 0.060(3) 0.069(3) 0.057(3) 0.004(3) -0.010(2) -0.026(3)
Cl1 0.1231(16) 0.1334(17) 0.0757(11) 0.0052(11) -0.0069(11) -0.0632(14)
Cl2 0.1155(18) 0.238(3) 0.1008(16) 0.0274(19) -0.0217(14) -0.077(2)
Cl3 0.248(3) 0.1070(16) 0.0895(15) 0.0079(12) -0.0344(18) -0.0691(19)
C1 0.117(6) 0.101(5) 0.056(4) 0.003(3) -0.020(4) -0.049(4)
Cl4 0.162(3) 0.281(5) 0.155(3) 0.064(3) -0.069(2) -0.065(3)
Cl5 0.353(7) 0.143(3) 0.294(6) -0.096(3) -0.167(5) 0.068(4)
Cl6 0.292(6) 0.691(14) 0.147(3) -0.045(6) 0.041(4) -0.325(9)
C2 0.098(5) 0.086(5) 0.091(5) -0.012(4) -0.018(4) -0.038(4)
Cl7 0.165(3) 0.210(3) 0.126(2) -0.025(2) 0.023(2) -0.011(2)
Cl8 0.315(6) 0.168(3) 0.235(4) -0.044(3) 0.071(4) -0.156(4)
Cl9 0.1225(19) 0.148(2) 0.195(3) -0.064(2) 0.0200(18) -0.0723(17)
C3 0.104(6) 0.142(8) 0.134(8) -0.029(6) 0.002(5) -0.050(6)
Cl10 0.0772(12) 0.1373(18) 0.142(2) 0.0309(15) -0.0202(12) -0.0345(12)
Cl11 0.124(2) 0.219(3) 0.150(2) 0.006(2) -0.0056(18) -0.084(2)
Cl12 0.127(2) 0.159(2) 0.191(3) 0.084(2) 0.063(2) 0.0447(18)
C4 0.071(4) 0.115(6) 0.109(6) 0.033(5) 0.026(4) -0.009(4)
O1W 0.094(6) 0.063(5) 0.125(8) 0.004(5) -0.038(6) -0.036(5)
O2W 0.138(9) 0.086(6) 0.080(6) -0.006(5) -0.051(6) -0.036(6)
O3W 0.216(15) 0.060(6) 0.33(2) -0.092(10) 0.212(17) -0.054(8)
O4W 0.184(12) 0.079(6) 0.050(5) -0.019(4) 0.007(6) -0.014(7)
O5W 0.208(16) 0.194(14) 0.163(13) 0.052(11) -0.129(13) -0.115(13)
O6W 0.36(2) 0.106(9) 0.205(16) 0.062(10) -0.205(18) -0.112(13)

loop_
_atom_type_symbol
_atom_type_description
_atom_type_scat_dispersion_real
_atom_type_scat_dispersion_imag
_atom_type_scat_source
C C 0.0033 0.0016 'International Tables Vol C Tables 4.2.6.8 and 6.1.1.4'
H H 0.0000 0.0000 'International Tables Vol C Tables 4.2.6.8 and 6.1.1.4'
Cl Cl 0.1484 0.1585 'International Tables Vol C Tables 4.2.6.8 and 6.1.1.4'
La La -0.2871 2.4523 'International Tables Vol C Tables 4.2.6.8 and 6.1.1.4'
N N 0.0061 0.0033 'International Tables Vol C Tables 4.2.6.8 and 6.1.1.4'
O O 0.0106 0.0060 'International Tables Vol C Tables 4.2.6.8 and 6.1.1.4'

loop_
_geom_angle_atom_site_label_1
_geom_angle_atom_site_label_2
_geom_angle_atom_site_label_3
_geom_angle
_geom_angle_publ_flag
O134 La1 O114 75.96(10) y
O134 La1 O141 132.67(11) ?
O114 La1 O141 131.32(11) ?
O134 La1 O142 127.87(11) ?
O114 La1 O142 151.33(11) ?
O141 La1 O142 47.85(11) ?
O134 La1 O138 67.25(10) y
O114 La1 O138 137.13(10) y
O141 La1 O138 68.92(11) ?
O142 La1 O138 71.53(11) ?
O134 La1 O132 68.57(10) ?
O114 La1 O132 73.17(10) ?
O141 La1 O132 82.75(11) ?
O142 La1 O132 126.93(11) ?
O138 La1 O132 73.46(11) y
O134 La1 O131 111.90(10) ?
O114 La1 O131 67.54(11) ?
O141 La1 O131 65.09(11) ?
O142 La1 O131 109.22(10) ?
O138 La1 O131 106.33(11) ?
O132 La1 O131 47.06(10) ?
O134 La1 N112 102.44(11) ?
O114 La1 N112 72.16(11) y
O141 La1 N112 121.38(11) ?
O142 La1 N112 85.71(11) ?
O138 La1 N112 135.80(11) ?
O132 La1 N112 145.33(11) ?
O131 La1 N112 116.96(11) ?
O134 La1 N146 158.48(11) ?
O114 La1 N146 85.64(11) ?
O141 La1 N146 68.35(12) ?
O142 La1 N146 67.36(12) ?
O138 La1 N146 133.89(11) ?
O132 La1 N146 116.87(11) ?
O131 La1 N146 69.82(11) ?
N112 La1 N146 60.59(12) ?
O134 La1 N21 76.14(11) ?
O114 La1 N21 116.46(11) ?
O141 La1 N21 109.31(11) ?
O142 La1 N21 63.73(11) ?
O138 La1 N21 75.77(12) ?
O132 La1 N21 139.87(11) ?
O131 La1 N21 171.93(11) ?
N112 La1 N21 60.12(12) ?
N146 La1 N21 102.98(12) ?
O134 La1 N141 136.04(11) ?
O114 La1 N141 146.32(11) ?
O141 La1 N141 24.01(11) ?
O142 La1 N141 23.89(11) ?
O138 La1 N141 69.39(11) ?
O132 La1 N141 105.51(11) ?
O131 La1 N141 86.75(11) ?
N112 La1 N141 103.35(12) ?
N146 La1 N141 64.55(12) ?
N21 La1 N141 86.76(11) ?
C114 O114 La1 128.2(3) ?
N131 O131 La1 96.2(3) ?
N131 O132 La1 97.3(2) ?
C134 O134 La1 138.6(3) ?
C138 O138 La1 132.0(3) ?
N141 O141 La1 97.1(3) ?
N141 O142 La1 96.7(3) ?
C155 N21 C151 117.6(4) ?
C155 N21 La1 120.6(3) ?
C151 N21 La1 121.6(3) ?
C118 N111 C127 111.3(4) ?
C118 N111 C139 113.7(4) ?
C127 N111 C139 113.4(4) ?
C118 N111 H111 102.1 ?
C127 N111 H111 114.0 ?
C139 N111 H111 101.5 ?
C157 N112 C146 109.0(4) ?
C157 N112 C119 108.3(4) ?
C146 N112 C119 107.8(4) ?
C157 N112 La1 112.5(3) ?
C146 N112 La1 105.9(3) ?
C119 N112 La1 113.2(3) ?
C121 N126 C125 116.3(6) ?
O133 N131 O131 121.9(4) ?
O133 N131 O132 120.1(4) ?
O131 N131 O132 118.0(4) ?
O143 N141 O142 121.4(5) ?
O143 N141 O141 120.5(5) ?
O142 N141 O141 118.1(4) ?
O143 N141 La1 174.4(4) ?
O142 N141 La1 59.4(2) ?
O141 N141 La1 58.9(2) ?
C141 N146 C145 117.5(4) ?
C141 N146 La1 125.0(3) ?
C145 N146 La1 117.3(3) ?
C116 C111 C112 117.7(5) ?
C116 C111 C117 122.0(6) ?
C112 C111 C117 120.3(6) ?
C113 C112 C111 121.9(5) ?
C113 C112 H112 119.0 ?
C111 C112 H112 119.0 ?
C112 C113 C114 120.7(5) ?
C112 C113 C119 121.0(4) ?
C114 C113 C119 118.3(4) ?
O114 C114 C113 122.3(4) ?
O114 C114 C115 120.7(4) ?
C113 C114 C115 117.0(4) ?
C116 C115 C114 120.7(5) ?
C116 C115 C118 119.8(5) ?
C114 C115 C118 119.4(5) ?
C111 C116 C115 121.8(5) ?
C111 C116 H116 119.1 ?
C115 C116 H116 119.1 ?
C111 C117 H11A 109.5 ?
C111 C117 H11B 109.5 ?
H11A C117 H11B 109.5 ?
C111 C117 H11C 109.5 ?
H11A C117 H11C 109.5 ?
H11B C117 H11C 109.5 ?
C115 C118 N111 112.8(4) ?
C115 C118 H11L 109.0 ?
N111 C118 H11L 109.0 ?
C115 C118 H11D 109.0 ?
N111 C118 H11D 109.0 ?
H11L C118 H11D 107.8 ?
N112 C119 C113 113.1(4) ?
N112 C119 H11J 109.0 ?
C113 C119 H11J 109.0 ?
N112 C119 H11M 109.0 ?
C113 C119 H11M 109.0 ?
H11J C119 H11M 107.8 ?
N126 C121 C122 122.2(5) ?
N126 C121 C127 117.6(5) ?
C122 C121 C127 120.2(5) ?
C121 C122 C123 119.3(7) ?
C121 C122 H122 120.4 ?
C123 C122 H122 120.4 ?
C124 C123 C122 118.9(7) ?
C124 C123 H123 120.6 ?
C122 C123 H123 120.6 ?
C123 C124 C125 118.9(7) ?
C123 C124 H124 120.6 ?
C125 C124 H124 120.6 ?
C124 C125 N126 124.4(7) ?
C124 C125 H125 117.8 ?
N126 C125 H125 117.8 ?
C121 C127 N111 113.6(4) ?
C121 C127 H12A 108.8 ?
N111 C127 H12A 108.8 ?
C121 C127 H12B 108.8 ?
N111 C127 H12B 108.8 ?
H12A C127 H12B 107.7 ?
C132 C131 C136 116.8(4) ?
C132 C131 C137 122.2(5) ?
C136 C131 C137 121.0(5) ?
C131 C132 C133 122.6(4) ?
C131 C132 H132 118.7 ?
C133 C132 H132 118.7 ?
C132 C133 C134 119.9(4) ?
C132 C133 C138 117.8(4) ?
C134 C133 C138 122.0(4) ?
O134 C134 C133 124.0(4) ?
O134 C134 C135 119.0(4) ?
C133 C134 C135 116.9(4) ?
C136 C135 C134 120.6(4) ?
C136 C135 C139 122.9(4) ?
C134 C135 C139 116.3(4) ?
C135 C136 C131 122.9(4) ?
C135 C136 H136 118.5 ?
C131 C136 H136 118.5 ?
C131 C137 H13A 109.5 ?
C131 C137 H13B 109.5 ?
H13A C137 H13B 109.5 ?
C131 C137 H13C 109.5 ?
H13A C137 H13C 109.5 ?
H13B C137 H13C 109.5 ?
O138 C138 C133 127.5(5) ?
O138 C138 H138 116.2 ?
C133 C138 H138 116.2 ?
C135 C139 N111 109.2(3) ?
C135 C139 H13J 109.8 ?
N111 C139 H13J 109.8 ?
C135 C139 H13K 109.8 ?
N111 C139 H13K 109.8 ?
H13J C139 H13K 108.3 ?
N146 C141 C142 123.6(6) ?
N146 C141 H141 118.2 ?
C142 C141 H141 118.2 ?
C143 C142 C141 118.7(6) ?
C143 C142 H142 120.6 ?
C141 C142 H142 120.6 ?
C142 C143 C144 119.1(6) ?
C142 C143 H143 120.5 ?
C144 C143 H143 120.5 ?
C143 C144 C145 119.7(6) ?
C143 C144 H144 120.1 ?
C145 C144 H144 120.1 ?
N146 C145 C144 121.2(5) ?
N146 C145 C146 116.9(4) ?
C144 C145 C146 121.8(5) ?
N112 C146 C145 112.9(4) ?
N112 C146 H14A 109.0 ?
C145 C146 H14A 109.0 ?
N112 C146 H14B 109.0 ?
C145 C146 H14B 109.0 ?
H14A C146 H14B 107.8 ?
N21 C151 C152 122.4(5) ?
N21 C151 H151 118.8 ?
C152 C151 H151 118.8 ?
C153 C152 C151 119.2(5) ?
C153 C152 H152 120.4 ?
C151 C152 H152 120.4 ?
C152 C153 C154 119.3(5) ?
C152 C153 H153 120.3 ?
C154 C153 H153 120.3 ?
C153 C154 C155 119.2(5) ?
C153 C154 H154 120.4 ?
C155 C154 H154 120.4 ?
N21 C155 C154 122.2(5) ?
N21 C155 C157 116.6(4) ?
C154 C155 C157 121.1(5) ?
N112 C157 C155 113.1(4) ?
N112 C157 H15A 109.0 ?
C155 C157 H15A 109.0 ?
N112 C157 H15B 109.0 ?
C155 C157 H15B 109.0 ?
H15A C157 H15B 107.8 ?
O234 La2 O214 72.25(11) ?
O234 La2 O238 66.66(11) ?
O214 La2 O238 134.45(12) ?
O234 La2 O241 128.77(12) ?
O214 La2 O241 135.04(11) ?
O238 La2 O241 66.64(13) ?
O234 La2 O331 70.07(13) ?
O214 La2 O331 71.80(12) ?
O238 La2 O331 76.40(13) ?
O241 La2 O331 79.64(12) ?
O234 La2 O333 112.37(12) ?
O214 La2 O333 67.61(12) ?
O238 La2 O333 111.07(14) ?
O241 La2 O333 67.49(12) ?
O331 La2 O333 46.96(14) ?
O234 La2 O242 126.17(11) ?
O214 La2 O242 157.27(12) ?
O238 La2 O242 68.16(12) ?
O241 La2 O242 47.55(11) ?
O331 La2 O242 124.30(12) ?
O333 La2 O242 110.02(12) ?
O234 La2 N212 103.82(11) ?
O214 La2 N212 72.12(11) ?
O238 La2 N212 135.90(12) ?
O241 La2 N212 124.23(12) ?
O331 La2 N212 143.48(12) ?
O333 La2 N212 112.14(13) ?
O242 La2 N212 89.09(12) ?
O234 La2 N246 161.14(13) ?
O214 La2 N246 91.71(13) ?
O238 La2 N246 131.64(13) ?
O241 La2 N246 69.69(14) ?
O331 La2 N246 115.05(14) ?
O333 La2 N246 68.40(14) ?
O242 La2 N246 67.45(13) ?
N212 La2 N246 60.69(13) ?
O234 La2 N256 78.12(12) ?
O214 La2 N256 114.23(12) ?
O238 La2 N256 75.91(13) ?
O241 La2 N256 109.36(12) ?
O331 La2 N256 144.04(13) ?
O333 La2 N256 168.88(14) ?
O242 La2 N256 63.72(11) ?
N212 La2 N256 60.05(12) ?
N246 La2 N256 100.48(13) ?
C214 O214 La2 130.7(3) ?
C234 O234 La2 139.8(3) ?
C238 O238 La2 134.5(3) ?
N241 O241 La2 98.6(3) ?
N241 O242 La2 95.8(3) ?
N331 O331 La2 96.9(3) ?
N331 O333 La2 95.2(3) ?
C227 N211 C239 113.1(4) ?
C227 N211 C218 113.2(4) ?
C239 N211 C218 111.2(4) ?
C227 N211 H211 111.3 ?
C239 N211 H211 103.2 ?
C218 N211 H211 104.0 ?
C246 N212 C257 108.2(4) ?
C246 N212 C219 109.1(4) ?
C257 N212 C219 108.5(4) ?
C246 N212 La2 107.4(3) ?
C257 N212 La2 111.6(3) ?
C219 N212 La2 111.9(3) ?
C221 N226 C225 116.6(6) ?
O243 N241 O242 120.7(5) ?
O243 N241 O241 121.6(5) ?
O242 N241 O241 117.6(4) ?
C245 N246 C241 117.6(5) ?
C245 N246 La2 118.0(3) ?
C241 N246 La2 124.5(4) ?
C255 N256 C251 117.2(5) ?
C255 N256 La2 120.2(3) ?
C251 N256 La2 121.9(4) ?
O332 N331 O333 121.3(6) ?
O332 N331 O331 121.5(6) ?
O333 N331 O331 117.2(5) ?
C212 C211 C216 117.2(5) ?
C212 C211 C217 121.7(6) ?
C216 C211 C217 121.1(5) ?
C211 C212 C213 122.4(5) ?
C211 C212 H212 118.8 ?
C213 C212 H212 118.8 ?
C212 C213 C214 120.3(5) ?
C212 C213 C219 120.4(5) ?
C214 C213 C219 119.3(5) ?
O214 C214 C213 121.8(4) ?
O214 C214 C215 120.8(4) ?
C213 C214 C215 117.4(5) ?
C216 C215 C214 120.7(5) ?
C216 C215 C218 118.5(5) ?
C214 C215 C218 120.5(5) ?
C215 C216 C211 122.0(5) ?
C215 C216 H216 119.0 ?
C211 C216 H216 119.0 ?
C211 C217 H21A 109.5 ?
C211 C217 H21B 109.5 ?
H21A C217 H21B 109.5 ?
C211 C217 H21C 109.5 ?
H21A C217 H21C 109.5 ?
H21B C217 H21C 109.5 ?
C215 C218 N211 112.3(4) ?
C215 C218 H21F 109.2 ?
N211 C218 H21F 109.2 ?
C215 C218 H21D 109.2 ?
N211 C218 H21D 109.2 ?
H21F C218 H21D 107.9 ?
C213 C219 N212 113.8(4) ?
C213 C219 H21K 108.8 ?
N212 C219 H21K 108.8 ?
C213 C219 H21L 108.8 ?
N212 C219 H21L 108.8 ?
H21K C219 H21L 107.7 ?
N226 C221 C222 123.1(6) ?
N226 C221 C227 116.1(5) ?
C222 C221 C227 120.8(6) ?
C221 C222 C223 118.2(7) ?
C221 C222 H222 120.9 ?
C223 C222 H222 120.9 ?
C224 C223 C222 119.7(7) ?
C224 C223 H223 120.1 ?
C222 C223 H223 120.1 ?
C225 C224 C223 117.6(7) ?
C225 C224 H224 121.2 ?
C223 C224 H224 121.2 ?
N226 C225 C224 124.7(8) ?
N226 C225 H225 117.6 ?
C224 C225 H225 117.6 ?
N211 C227 C221 114.1(4) ?
N211 C227 H22A 108.7 ?
C221 C227 H22A 108.7 ?
N211 C227 H22B 108.7 ?
C221 C227 H22B 108.7 ?
H22A C227 H22B 107.6 ?
C232 C231 C236 116.4(5) ?
C232 C231 C237 122.4(5) ?
C236 C231 C237 121.1(5) ?
C233 C232 C231 122.5(5) ?
C233 C232 H232 118.8 ?
C231 C232 H232 118.8 ?
C232 C233 C234 119.9(5) ?
C232 C233 C238 118.7(5) ?
C234 C233 C238 121.4(5) ?
O234 C234 C233 123.5(4) ?
O234 C234 C235 119.0(4) ?
C233 C234 C235 117.6(4) ?
C236 C235 C234 120.2(5) ?
C236 C235 C239 123.2(5) ?
C234 C235 C239 116.5(4) ?
C235 C236 C231 123.2(5) ?
C235 C236 H236 118.4 ?
C231 C236 H236 118.4 ?
C231 C237 H23A 109.5 ?
C231 C237 H23B 109.5 ?
H23A C237 H23B 109.5 ?
C231 C237 H23C 109.5 ?
H23A C237 H23C 109.5 ?
H23B C237 H23C 109.5 ?
O238 C238 C233 127.5(5) ?
O238 C238 H238 116.2 ?
C233 C238 H238 116.2 ?
C235 C239 N211 110.0(4) ?
C235 C239 H23J 109.7 ?
N211 C239 H23J 109.7 ?
C235 C239 H23D 109.7 ?
N211 C239 H23D 109.7 ?
H23J C239 H23D 108.2 ?
N246 C241 C242 124.0(7) ?
N246 C241 H241 118.0 ?
C242 C241 H241 118.0 ?
C241 C242 C243 118.4(7) ?
C241 C242 H242 120.8 ?
C243 C242 H242 120.8 ?
C242 C243 C244 119.9(7) ?
C242 C243 H243 120.1 ?
C244 C243 H243 120.1 ?
C243 C244 C245 118.6(7) ?
C243 C244 H244 120.7 ?
C245 C244 H244 120.7 ?
N246 C245 C244 121.5(6) ?
N246 C245 C246 116.7(5) ?
C244 C245 C246 121.7(6) ?
N212 C246 C245 112.8(4) ?
N212 C246 H24A 109.0 ?
C245 C246 H24A 109.0 ?
N212 C246 H24B 109.0 ?
C245 C246 H24B 109.0 ?
H24A C246 H24B 107.8 ?
N256 C251 C252 123.0(6) ?
N256 C251 H251 118.5 ?
C252 C251 H251 118.5 ?
C253 C252 C251 119.3(6) ?
C253 C252 H252 120.3 ?
C251 C252 H252 120.3 ?
C252 C253 C254 118.8(6) ?
C252 C253 H253 120.6 ?
C254 C253 H253 120.6 ?
C255 C254 C253 119.5(6) ?
C255 C254 H254 120.3 ?
C253 C254 H254 120.3 ?
N256 C255 C254 122.2(5) ?
N256 C255 C257 116.3(4) ?
C254 C255 C257 121.5(5) ?
N212 C257 C255 112.7(4) ?
N212 C257 H25A 109.1 ?
C255 C257 H25A 109.1 ?
N212 C257 H25B 109.1 ?
C255 C257 H25B 109.1 ?
H25A C257 H25B 107.8 ?
Cl1 C1 Cl2 109.3(4) ?
Cl1 C1 Cl3 109.7(4) ?
Cl2 C1 Cl3 111.0(4) ?
Cl1 C1 H1 108.9 ?
Cl2 C1 H1 108.9 ?
Cl3 C1 H1 108.9 ?
Cl6 C2 Cl5 110.9(6) ?
Cl6 C2 Cl4 111.1(5) ?
Cl5 C2 Cl4 109.5(5) ?
Cl6 C2 H2 108.5 ?
Cl5 C2 H2 108.5 ?
Cl4 C2 H2 108.5 ?
Cl9 C3 Cl7 112.0(5) ?
Cl9 C3 Cl8 108.9(6) ?
Cl7 C3 Cl8 111.6(6) ?
Cl9 C3 H3 108.1 ?
Cl7 C3 H3 108.1 ?
Cl8 C3 H3 108.1 ?
Cl12 C4 Cl10 115.3(5) ?
Cl12 C4 Cl11 107.8(5) ?
Cl10 C4 Cl11 105.2(4) ?
Cl12 C4 H4 109.5 ?
Cl10 C4 H4 109.5 ?
Cl11 C4 H4 109.5 ?

loop_
_geom_bond_atom_site_label_1
_geom_bond_atom_site_label_2
_geom_bond_distance
_geom_bond_publ_flag
La1 O134 2.374(3) y
La1 O114 2.444(3) y
La1 O141 2.645(3) y
La1 O142 2.656(3) y
La1 O138 2.671(3) y
La1 O132 2.685(3) y
La1 O131 2.727(3) y
La1 N112 2.784(4) y
La1 N146 2.787(4) y
La1 N21 2.810(4) y
La1 N141 3.065(4) y
O114 C114 1.330(5) ?
O131 N131 1.243(5) ?
O132 N131 1.277(5) ?
O133 N131 1.222(5) ?
O134 C134 1.288(5) ?
O138 C138 1.234(6) ?
O141 N141 1.257(5) ?
O142 N141 1.250(5) ?
O143 N141 1.227(6) ?
N21 C155 1.342(6) ?
N21 C151 1.347(6) ?
N111 C118 1.502(6) ?
N111 C127 1.508(6) ?
N111 C139 1.515(6) ?
N111 H111 0.9145 ?
N112 C157 1.478(6) ?
N112 C146 1.479(6) ?
N112 C119 1.493(6) ?
N126 C121 1.316(7) ?
N126 C125 1.347(8) ?
N146 C141 1.336(6) ?
N146 C145 1.344(6) ?
C111 C116 1.379(8) ?
C111 C112 1.393(8) ?
C111 C117 1.523(8) ?
C112 C113 1.380(7) ?
C112 H112 0.9300 ?
C113 C114 1.406(6) ?
C113 C119 1.499(7) ?
C114 C115 1.417(6) ?
C115 C116 1.382(7) ?
C115 C118 1.493(7) ?
C116 H116 0.9300 ?
C117 H11A 0.9600 ?
C117 H11B 0.9600 ?
C117 H11C 0.9600 ?
C118 H11L 0.9700 ?
C118 H11D 0.9700 ?
C119 H11J 0.9700 ?
C119 H11M 0.9700 ?
C121 C122 1.363(8) ?
C121 C127 1.506(7) ?
C122 C123 1.375(10) ?
C122 H122 0.9300 ?
C123 C124 1.332(11) ?
C123 H123 0.9300 ?
C124 C125 1.334(10) ?
C124 H124 0.9300 ?
C125 H125 0.9300 ?
C127 H12A 0.9700 ?
C127 H12B 0.9700 ?
C131 C132 1.380(7) ?
C131 C136 1.399(7) ?
C131 C137 1.509(7) ?
C132 C133 1.416(7) ?
C132 H132 0.9300 ?
C133 C134 1.417(6) ?
C133 C138 1.430(6) ?
C134 C135 1.429(6) ?
C135 C136 1.379(6) ?
C135 C139 1.490(6) ?
C136 H136 0.9300 ?
C137 H13A 0.9600 ?
C137 H13B 0.9600 ?
C137 H13C 0.9600 ?
C138 H138 0.9300 ?
C139 H13J 0.9700 ?
C139 H13K 0.9700 ?
C141 C142 1.386(8) ?
C141 H141 0.9300 ?
C142 C143 1.346(10) ?
C142 H142 0.9300 ?
C143 C144 1.381(9) ?
C143 H143 0.9300 ?
C144 C145 1.392(7) ?
C144 H144 0.9300 ?
C145 C146 1.492(7) ?
C146 H14A 0.9700 ?
C146 H14B 0.9700 ?
C151 C152 1.384(7) ?
C151 H151 0.9300 ?
C152 C153 1.357(9) ?
C152 H152 0.9300 ?
C153 C154 1.371(8) ?
C153 H153 0.9300 ?
C154 C155 1.386(7) ?
C154 H154 0.9300 ?
C155 C157 1.488(7) ?
C157 H15A 0.9700 ?
C157 H15B 0.9700 ?
La2 O234 2.403(3) ?
La2 O214 2.431(3) ?
La2 O238 2.630(4) ?
La2 O241 2.646(4) ?
La2 O331 2.660(4) ?
La2 O333 2.699(4) ?
La2 O242 2.704(3) ?
La2 N212 2.794(4) ?
La2 N246 2.813(5) ?
La2 N256 2.826(4) ?
O214 C214 1.315(6) ?
O234 C234 1.301(6) ?
O238 C238 1.231(7) ?
O241 N241 1.263(5) ?
O242 N241 1.259(6) ?
O243 N241 1.210(5) ?
O331 N331 1.254(6) ?
O332 N331 1.231(6) ?
O333 N331 1.247(6) ?
N211 C227 1.492(6) ?
N211 C239 1.510(6) ?
N211 C218 1.519(6) ?
N211 H211 0.9718 ?
N212 C246 1.471(6) ?
N212 C257 1.476(6) ?
N212 C219 1.501(6) ?
N226 C221 1.328(7) ?
N226 C225 1.333(8) ?
N246 C245 1.337(7) ?
N246 C241 1.339(7) ?
N256 C255 1.333(7) ?
N256 C251 1.341(7) ?
C211 C212 1.376(8) ?
C211 C216 1.388(8) ?
C211 C217 1.525(8) ?
C212 C213 1.395(7) ?
C212 H212 0.9300 ?
C213 C214 1.400(7) ?
C213 C219 1.488(7) ?
C214 C215 1.407(7) ?
C215 C216 1.384(7) ?
C215 C218 1.503(7) ?
C216 H216 0.9300 ?
C217 H21A 0.9600 ?
C217 H21B 0.9600 ?
C217 H21C 0.9600 ?
C218 H21F 0.9700 ?
C218 H21D 0.9700 ?
C219 H21K 0.9700 ?
C219 H21L 0.9700 ?
C221 C222 1.358(8) ?
C221 C227 1.528(7) ?
C222 C223 1.386(10) ?
C222 H222 0.9300 ?
C223 C224 1.354(11) ?
C223 H223 0.9300 ?
C224 C225 1.350(11) ?
C224 H224 0.9300 ?
C225 H225 0.9300 ?
C227 H22A 0.9700 ?
C227 H22B 0.9700 ?
C231 C232 1.397(8) ?
C231 C236 1.404(8) ?
C231 C237 1.504(8) ?
C232 C233 1.396(7) ?
C232 H232 0.9300 ?
C233 C234 1.415(7) ?
C233 C238 1.432(8) ?
C234 C235 1.429(7) ?
C235 C236 1.363(7) ?
C235 C239 1.501(7) ?
C236 H236 0.9300 ?
C237 H23A 0.9600 ?
C237 H23B 0.9600 ?
C237 H23C 0.9600 ?
C238 H238 0.9300 ?
C239 H23J 0.9700 ?
C239 H23D 0.9700 ?
C241 C242 1.354(10) ?
C241 H241 0.9300 ?
C242 C243 1.356(12) ?
C242 H242 0.9300 ?
C243 C244 1.375(11) ?
C243 H243 0.9300 ?
C244 C245 1.389(8) ?
C244 H244 0.9300 ?
C245 C246 1.505(8) ?
C246 H24A 0.9700 ?
C246 H24B 0.9700 ?
C251 C252 1.386(8) ?
C251 H251 0.9300 ?
C252 C253 1.339(10) ?
C252 H252 0.9300 ?
C253 C254 1.381(9) ?
C253 H253 0.9300 ?
C254 C255 1.381(7) ?
C254 H254 0.9300 ?
C255 C257 1.494(7) ?
C257 H25A 0.9700 ?
C257 H25B 0.9700 ?
Cl1 C1 1.732(7) ?
Cl2 C1 1.736(8) ?
Cl3 C1 1.760(8) ?
C1 H1 0.9800 ?
Cl4 C2 1.711(8) ?
Cl5 C2 1.662(8) ?
Cl6 C2 1.645(9) ?
C2 H2 0.9800 ?
Cl7 C3 1.722(10) ?
Cl8 C3 1.728(11) ?
Cl9 C3 1.717(9) ?
C3 H3 0.9800 ?
Cl10 C4 1.732(8) ?
Cl11 C4 1.831(10) ?
Cl12 C4 1.694(8) ?
C4 H4 0.9800 ?
O1W O2W 1.347(12) ?

loop_
_geom_hbond_atom_site_label_D
_geom_hbond_atom_site_label_H
_geom_hbond_atom_site_label_A
_geom_hbond_distance_DH
_geom_hbond_distance_HA
_geom_hbond_distance_DA
_geom_hbond_angle_DHA
N111 H111 O114 0.91 2.23 2.956(5) 136.1
N111 H111 O132 0.91 2.55 3.212(5) 130.0
N111 H111 O134 0.91 2.23 2.920(5) 131.6
N211 H211 O214 0.97 2.13 2.897(5) 135.1
N211 H211 O234 0.97 2.08 2.829(5) 132.1
N211 H211 O331 0.97 2.60 3.292(6) 128.2
